data_4020496
loop_
_publ_author_name
'Arnaud Sala\"un'
'Michel Potel'
'Thierry Roisnel'
'Philippe Gall'
'Philippe Le Grel'

_journal_name_full 'Journal of Organic Chemistry'
_journal_page_first 6499
_journal_page_last 6502
_journal_paper_doi 10.1021/jo050938g
_journal_volume 70
_journal_year 2005
_chemical_formula_moiety 'C54 H84 N12 O12'
_chemical_formula_sum 'C54 H84 N12 O12'
_chemical_formula_weight 1093.33
_space_group_IT_number 14
_symmetry_cell_setting monoclinic
_symmetry_space_group_name_Hall '-P 2yn'
_symmetry_space_group_name_H-M 'P 1 21/n 1'
_cell_angle_alpha 90
_cell_angle_beta 94.9890(10)
_cell_angle_gamma 90
_cell_formula_units_Z 4
_cell_length_a 12.73430(10)
_cell_length_b 23.3747(3)
_cell_length_c 19.9727(3)
_cell_measurement_temperature 120(1)
_cell_measurement_wavelength 0.71073
_cell_volume 5922.56(13)
_diffrn_ambient_temperature 293(2)
_exptl_crystal_density_diffrn 1.226
_cod_original_sg_symbol_H-M 'P 21/n'
_cod_database_code 4020496

loop_
_symmetry_equiv_pos_as_xyz
'x, y, z'
'-x+1/2, y+1/2, -z+1/2'
'-x, -y, -z'
'x-1/2, -y-1/2, z-1/2'

loop_
_atom_site_label
_atom_site_type_symbol
_atom_site_fract_x
_atom_site_fract_y
_atom_site_fract_z
_atom_site_U_iso_or_equiv
_atom_site_adp_type
_atom_site_occupancy
_atom_site_symmetry_multiplicity
_atom_site_calc_flag
_atom_site_refinement_flags
_atom_site_disorder_assembly
_atom_site_disorder_group
O1 O -0.77360(9) 0.19122(6) 0.35107(6) 0.0303(3) Uani 1 1 d . . .
O2 O -0.59939(9) 0.19188(5) 0.33296(6) 0.0286(3) Uani 1 1 d . . .
N3 N 0.05394(12) 0.08626(6) 0.61409(7) 0.0268(3) Uani 1 1 d . . .
O4 O -0.16646(10) 0.30205(5) 0.38867(6) 0.0286(3) Uani 1 1 d . . .
O5 O 0.17795(10) 0.13079(6) 0.51820(6) 0.0311(3) Uani 1 1 d . . .
N6 N -0.08749(11) 0.15758(6) 0.44437(7) 0.0254(3) Uani 1 1 d . . .
N7 N -0.55409(11) 0.15183(6) 0.46033(7) 0.0247(3) Uani 1 1 d . . .
N8 N -0.17533(12) 0.31180(6) 0.52840(7) 0.0263(3) Uani 1 1 d . . .
N9 N -0.44669(11) 0.31355(6) 0.40664(7) 0.0259(3) Uani 1 1 d . . .
N10 N -0.10729(12) 0.20789(7) 0.48128(7) 0.0259(3) Uani 1 1 d . . .
O11 O -0.19334(10) 0.15958(5) 0.55933(6) 0.0299(3) Uani 1 1 d . . .
N12 N -0.46733(12) 0.25703(7) 0.42819(8) 0.0259(3) Uani 1 1 d . . .
N13 N 0.15982(12) 0.17681(7) 0.66447(8) 0.0286(3) Uani 1 1 d . . .
N14 N 0.22558(12) 0.22523(7) 0.67526(8) 0.0297(4) Uani 1 1 d . . .
N15 N 0.01602(12) 0.10590(7) 0.54967(7) 0.0272(3) Uani 1 1 d . . .
O16 O -0.45510(10) 0.28378(5) 0.53827(6) 0.0311(3) Uani 1 1 d . . .
C17 C -0.25113(14) 0.30900(7) 0.41311(9) 0.0247(4) Uani 1 1 d . . .
N18 N -0.65509(12) 0.17367(7) 0.43662(7) 0.0261(3) Uani 1 1 d . . .
C19 C -0.16363(14) 0.20459(8) 0.53525(9) 0.0261(4) Uani 1 1 d . . .
N20 N -0.26313(12) 0.31315(6) 0.47908(7) 0.0251(3) Uani 1 1 d . . .
C21 C 0.08153(14) 0.12866(8) 0.50742(9) 0.0257(4) Uani 1 1 d . . .
C22 C -0.14541(14) 0.15902(8) 0.37700(9) 0.0271(4) Uani 1 1 d . . .
H22A H -0.1201 0.1283 0.35 0.033 Uiso 1 1 calc R . .
H22B H -0.1306 0.1949 0.3553 0.033 Uiso 1 1 calc R . .
C23 C 0.02659(14) 0.15081(8) 0.44207(9) 0.0277(4) Uani 1 1 d . . .
H23A H 0.0569 0.1875 0.4316 0.033 Uiso 1 1 calc R . .
H23B H 0.0396 0.1245 0.4062 0.033 Uiso 1 1 calc R . .
C24 C -0.18012(15) 0.36371(8) 0.56960(9) 0.0299(4) Uani 1 1 d . . .
H24A H -0.1243 0.3622 0.6059 0.036 Uiso 1 1 calc R . .
H24B H -0.2469 0.3644 0.5896 0.036 Uiso 1 1 calc R . .
C25 C 0.08403(15) 0.00246(8) 0.68643(9) 0.0305(4) Uani 1 1 d . . .
C26 C -0.35354(14) 0.31386(8) 0.36868(9) 0.0271(4) Uani 1 1 d . . .
H26A H -0.3527 0.349 0.343 0.033 Uiso 1 1 calc R . .
H26B H -0.3583 0.2822 0.3371 0.033 Uiso 1 1 calc R . .
C27 C -0.61581(14) 0.05300(8) 0.43361(9) 0.0290(4) Uani 1 1 d . . .
C28 C -0.59183(15) 0.05656(8) 0.36685(9) 0.0305(4) Uani 1 1 d . . .
H28 H -0.543 0.0833 0.3544 0.037 Uiso 1 1 calc R . .
C29 C -0.67001(14) 0.18542(7) 0.36958(9) 0.0255(4) Uani 1 1 d . . .
C30 C 0.00431(14) 0.11948(8) 0.66549(9) 0.0280(4) Uani 1 1 d . . .
H30A H 0.0053 0.0971 0.7064 0.034 Uiso 1 1 calc R . .
H30B H -0.0688 0.1268 0.6499 0.034 Uiso 1 1 calc R . .
C31 C -0.26408(14) 0.15297(8) 0.37925(9) 0.0280(4) Uani 1 1 d . . .
H31 H -0.2889 0.1847 0.4059 0.034 Uiso 1 1 calc R . .
C32 C -0.10659(15) 0.41894(8) 0.47655(9) 0.0318(4) Uani 1 1 d . . .
H32 H -0.0723 0.3859 0.4642 0.038 Uiso 1 1 calc R . .
O33 O 0.01555(11) 0.21477(6) 0.70904(7) 0.0383(3) Uani 1 1 d . . .
C34 C -0.47585(13) 0.24784(8) 0.49400(9) 0.0264(4) Uani 1 1 d . . .
C35 C -0.18334(15) 0.26057(8) 0.57019(9) 0.0275(4) Uani 1 1 d . . .
H35A H -0.2533 0.2594 0.5859 0.033 Uiso 1 1 calc R . .
H35B H -0.1331 0.264 0.6094 0.033 Uiso 1 1 calc R . .
C36 C -0.56476(15) 0.09290(8) 0.48600(9) 0.0292(4) Uani 1 1 d . . .
H36A H -0.6066 0.0938 0.5243 0.035 Uiso 1 1 calc R . .
H36B H -0.4955 0.0783 0.5013 0.035 Uiso 1 1 calc R . .
C37 C 0.03921(16) 0.02387(8) 0.61864(9) 0.0312(4) Uani 1 1 d . . .
H37A H 0.0743 0.005 0.5835 0.037 Uiso 1 1 calc R . .
H37B H -0.0353 0.0148 0.6122 0.037 Uiso 1 1 calc R . .
C38 C 0.02162(16) -0.02895(8) 0.72617(10) 0.0332(4) Uani 1 1 d . . .
H38 H -0.0473 -0.0377 0.7103 0.04 Uiso 1 1 calc R . .
C39 C 0.05982(14) 0.17633(8) 0.68105(9) 0.0277(4) Uani 1 1 d . . .
C40 C -0.80814(15) 0.20576(9) 0.28037(9) 0.0327(4) Uani 1 1 d . . .
C41 C -0.54114(15) 0.33764(8) 0.36900(10) 0.0306(4) Uani 1 1 d . . .
H41A H -0.6026 0.328 0.3922 0.037 Uiso 1 1 calc R . .
H41B H -0.5496 0.3201 0.3248 0.037 Uiso 1 1 calc R . .
C42 C 0.38817(15) 0.16377(9) 0.68984(10) 0.0318(4) Uani 1 1 d . . .
C43 C 0.24824(15) 0.25071(8) 0.61050(10) 0.0332(4) Uani 1 1 d . . .
H43A H 0.2713 0.2208 0.5814 0.04 Uiso 1 1 calc R . .
H43B H 0.3055 0.2779 0.6183 0.04 Uiso 1 1 calc R . .
C44 C -0.50528(14) 0.18794(8) 0.51414(9) 0.0268(4) Uani 1 1 d . . .
H44A H -0.4421 0.1689 0.5335 0.032 Uiso 1 1 calc R . .
H44B H -0.5534 0.1908 0.5491 0.032 Uiso 1 1 calc R . .
O45 O 0.35915(11) 0.13014(6) 0.64665(7) 0.0402(3) Uani 1 1 d . . .
C46 C -0.16912(15) 0.41784(8) 0.53020(9) 0.0306(4) Uani 1 1 d . . .
O47 O -0.62371(12) 0.02083(6) 0.25230(7) 0.0431(4) Uani 1 1 d . . .
C48 C -0.09550(16) 0.46944(9) 0.44148(10) 0.0382(5) Uani 1 1 d . . .
C49 C 0.15325(16) 0.28090(9) 0.57512(10) 0.0361(5) Uani 1 1 d . . .
H49 H 0.0967 0.2527 0.5667 0.043 Uiso 1 1 calc R . .
C50 C -0.53640(16) 0.40231(8) 0.36083(10) 0.0339(4) Uani 1 1 d . . .
H50 H -0.4805 0.4113 0.3317 0.041 Uiso 1 1 calc R . .
O51 O -0.00856(14) -0.07775(7) 0.82433(7) 0.0513(4) Uani 1 1 d . . .
C52 C 0.06092(17) -0.04758(8) 0.78961(10) 0.0371(5) Uani 1 1 d . . .
C53 C -0.29250(16) 0.09698(9) 0.41232(10) 0.0352(5) Uani 1 1 d . . .
H53A H -0.3676 0.0947 0.4134 0.053 Uiso 1 1 calc R . .
H53B H -0.2594 0.0956 0.4573 0.053 Uiso 1 1 calc R . .
H53C H -0.2684 0.0654 0.387 0.053 Uiso 1 1 calc R . .
O54 O -0.03703(13) 0.47493(7) 0.38786(8) 0.0472(4) Uani 1 1 d . . .
C55 C -0.64106(16) 0.02008(8) 0.31930(10) 0.0338(4) Uani 1 1 d . . .
C56 C -0.31694(15) 0.15773(9) 0.30784(10) 0.0338(4) Uani 1 1 d . . .
H56A H -0.2984 0.1936 0.2886 0.051 Uiso 1 1 calc R . .
H56B H -0.3921 0.1557 0.309 0.051 Uiso 1 1 calc R . .
H56C H -0.2936 0.1269 0.281 0.051 Uiso 1 1 calc R . .
C57 C 0.32062(15) 0.21000(9) 0.71755(10) 0.0330(4) Uani 1 1 d . . .
H57A H 0.3001 0.1975 0.7608 0.04 Uiso 1 1 calc R . .
H57B H 0.3633 0.2441 0.7252 0.04 Uiso 1 1 calc R . .
C58 C -0.92743(15) 0.20593(10) 0.28001(10) 0.0401(5) Uani 1 1 d . . .
H58A H -0.9484 0.2338 0.3116 0.06 Uiso 1 1 calc R . .
H58B H -0.9511 0.1687 0.2924 0.06 Uiso 1 1 calc R . .
H58C H -0.9582 0.2154 0.2358 0.06 Uiso 1 1 calc R . .
C59 C -0.68615(16) 0.01196(8) 0.45229(11) 0.0358(5) Uani 1 1 d . . .
H59 H -0.7017 0.0093 0.4968 0.043 Uiso 1 1 calc R . .
C60 C 0.18773(16) 0.01576(9) 0.71040(10) 0.0375(5) Uani 1 1 d . . .
H60 H 0.2306 0.0367 0.6841 0.045 Uiso 1 1 calc R . .
O61 O 0.48539(11) 0.16361(6) 0.72082(8) 0.0461(4) Uani 1 1 d . . .
C62 C -0.22100(17) 0.46714(9) 0.54822(11) 0.0418(5) Uani 1 1 d . . .
H62 H -0.264 0.4663 0.5835 0.05 Uiso 1 1 calc R . .
C63 C 0.22550(18) -0.00272(10) 0.77381(11) 0.0446(5) Uani 1 1 d . . .
H63 H 0.2943 0.0061 0.7899 0.053 Uiso 1 1 calc R . .
C64 C -0.73312(16) -0.02487(9) 0.40475(11) 0.0399(5) Uani 1 1 d . . .
H64 H -0.7792 -0.0528 0.4177 0.048 Uiso 1 1 calc R . .
C65 C -0.14615(18) 0.51906(9) 0.46056(12) 0.0450(5) Uani 1 1 d . . .
H65 H -0.1378 0.5531 0.4375 0.054 Uiso 1 1 calc R . .
C66 C 0.16283(18) -0.03418(9) 0.81391(11) 0.0431(5) Uani 1 1 d . . .
H66 H 0.1891 -0.0461 0.8565 0.052 Uiso 1 1 calc R . .
C67 C -0.64132(18) 0.42254(10) 0.32593(11) 0.0460(5) Uani 1 1 d . . .
H67A H -0.6404 0.4634 0.3214 0.069 Uiso 1 1 calc R . .
H67B H -0.6977 0.4116 0.3522 0.069 Uiso 1 1 calc R . .
H67C H -0.6519 0.4054 0.2822 0.069 Uiso 1 1 calc R . .
C68 C 0.11330(18) 0.32835(9) 0.61873(12) 0.0440(5) Uani 1 1 d . . .
H68A H 0.054 0.3469 0.595 0.066 Uiso 1 1 calc R . .
H68B H 0.1685 0.3558 0.629 0.066 Uiso 1 1 calc R . .
H68C H 0.0923 0.3122 0.6597 0.066 Uiso 1 1 calc R . .
C69 C -0.76783(18) 0.26433(10) 0.26306(11) 0.0457(6) Uani 1 1 d . . .
H69A H -0.7897 0.2919 0.2947 0.069 Uiso 1 1 calc R . .
H69B H -0.7959 0.2747 0.2186 0.069 Uiso 1 1 calc R . .
H69C H -0.6923 0.2636 0.265 0.069 Uiso 1 1 calc R . .
C70 C -0.77387(17) 0.15988(11) 0.23374(11) 0.0472(6) Uani 1 1 d . . .
H70A H -0.8033 0.1238 0.2455 0.071 Uiso 1 1 calc R . .
H70B H -0.6983 0.1573 0.2378 0.071 Uiso 1 1 calc R . .
H70C H -0.7982 0.1693 0.1883 0.071 Uiso 1 1 calc R . .
C71 C -0.71274(16) -0.02079(9) 0.33837(11) 0.0403(5) Uani 1 1 d . . .
H71 H -0.7464 -0.0451 0.3065 0.048 Uiso 1 1 calc R . .
C72 C -0.20806(19) 0.51749(9) 0.51318(13) 0.0492(6) Uani 1 1 d . . .
H72 H -0.2419 0.5506 0.5256 0.059 Uiso 1 1 calc R . .
C73 C -0.54175(19) 0.05749(10) 0.23310(11) 0.0444(5) Uani 1 1 d . . .
H73A H -0.5375 0.0549 0.1854 0.067 Uiso 1 1 calc R . .
H73B H -0.4758 0.046 0.256 0.067 Uiso 1 1 calc R . .
H73C H -0.5569 0.0963 0.2449 0.067 Uiso 1 1 calc R . .
C74 C 0.0308(3) -0.10202(12) 0.88727(12) 0.0661(8) Uani 1 1 d . . .
H74A H -0.0241 -0.1235 0.9057 0.099 Uiso 1 1 calc R . .
H74B H 0.054 -0.072 0.9178 0.099 Uiso 1 1 calc R . .
H74C H 0.089 -0.1269 0.8806 0.099 Uiso 1 1 calc R . .
C75 C 0.55427(18) 0.11960(10) 0.69834(13) 0.0513(6) Uani 1 1 d . . .
H75A H 0.6222 0.1225 0.723 0.077 Uiso 1 1 calc R . .
H75B H 0.5617 0.1245 0.6513 0.077 Uiso 1 1 calc R . .
H75C H 0.5245 0.0826 0.7058 0.077 Uiso 1 1 calc R . .
C76 C -0.5112(2) 0.43225(10) 0.42765(11) 0.0508(6) Uani 1 1 d . . .
H76A H -0.508 0.4728 0.4205 0.076 Uiso 1 1 calc R . .
H76B H -0.4445 0.419 0.4479 0.076 Uiso 1 1 calc R . .
H76C H -0.5653 0.4239 0.4569 0.076 Uiso 1 1 calc R . .
C77 C 0.1821(2) 0.30341(11) 0.50754(12) 0.0533(6) Uani 1 1 d . . .
H77A H 0.2025 0.2721 0.4805 0.08 Uiso 1 1 calc R . .
H77B H 0.2396 0.3299 0.5145 0.08 Uiso 1 1 calc R . .
H77C H 0.1223 0.3225 0.485 0.08 Uiso 1 1 calc R . .
C78 C 0.0154(2) 0.42511(11) 0.36686(12) 0.0572(7) Uani 1 1 d . . .
H78A H 0.0533 0.4342 0.3288 0.086 Uiso 1 1 calc R . .
H78B H -0.0356 0.3958 0.3547 0.086 Uiso 1 1 calc R . .
H78C H 0.0638 0.4117 0.403 0.086 Uiso 1 1 calc R . .
H15 H -0.0556(18) 0.1100(9) 0.5383(10) 0.039(6) Uiso 1 1 d . . .
H10 H -0.0939(16) 0.2410(10) 0.4666(10) 0.033(6) Uiso 1 1 d . . .
H12 H -0.4901(19) 0.2300(11) 0.3981(12) 0.052(7) Uiso 1 1 d . . .
H13 H 0.1800(17) 0.1477(10) 0.6391(11) 0.040(6) Uiso 1 1 d . . .
H20 H -0.327(2) 0.3165(10) 0.4932(12) 0.053(7) Uiso 1 1 d . . .
H18 H -0.7061(19) 0.1637(10) 0.4585(11) 0.042(6) Uiso 1 1 d . . .

loop_
_atom_site_aniso_label
_atom_site_aniso_U_11
_atom_site_aniso_U_22
_atom_site_aniso_U_33
_atom_site_aniso_U_23
_atom_site_aniso_U_13
_atom_site_aniso_U_12
O1 0.0227(7) 0.0422(8) 0.0259(7) 0.0030(6) 0.0025(5) 0.0001(6)
O2 0.0254(7) 0.0333(7) 0.0277(7) 0.0014(5) 0.0065(5) -0.0029(5)
N3 0.0315(8) 0.0249(8) 0.0240(8) 0.0037(6) 0.0036(6) 0.0005(6)
O4 0.0270(7) 0.0307(7) 0.0287(7) 0.0017(5) 0.0059(5) -0.0015(5)
O5 0.0244(7) 0.0390(8) 0.0301(7) 0.0041(6) 0.0039(5) 0.0012(6)
N6 0.0233(8) 0.0275(8) 0.0253(8) -0.0017(6) 0.0028(6) 0.0017(6)
N7 0.0224(8) 0.0235(8) 0.0279(8) 0.0016(6) 0.0015(6) -0.0003(6)
N8 0.0271(8) 0.0248(8) 0.0265(8) 0.0001(6) -0.0005(6) -0.0029(6)
N9 0.0247(8) 0.0224(8) 0.0304(8) 0.0053(6) 0.0024(6) -0.0006(6)
N10 0.0282(8) 0.0228(8) 0.0274(8) 0.0015(7) 0.0061(6) -0.0017(6)
O11 0.0327(7) 0.0256(7) 0.0327(7) 0.0027(6) 0.0093(5) -0.0015(5)
N12 0.0272(8) 0.0227(8) 0.0279(8) 0.0011(7) 0.0035(6) -0.0032(6)
N13 0.0279(8) 0.0253(8) 0.0329(9) -0.0033(7) 0.0047(7) -0.0014(7)
N14 0.0264(8) 0.0276(8) 0.0349(9) 0.0001(7) 0.0012(7) -0.0023(6)
N15 0.0254(8) 0.0312(9) 0.0254(8) 0.0047(6) 0.0032(6) 0.0002(7)
O16 0.0338(7) 0.0287(7) 0.0316(7) -0.0049(6) 0.0064(6) -0.0033(6)
C17 0.0285(10) 0.0185(9) 0.0272(9) 0.0019(7) 0.0032(7) -0.0025(7)
N18 0.0220(8) 0.0313(9) 0.0255(8) 0.0026(7) 0.0057(6) -0.0005(6)
C19 0.0217(9) 0.0293(10) 0.0271(9) 0.0022(8) 0.0013(7) 0.0001(7)
N20 0.0234(8) 0.0268(8) 0.0252(8) -0.0009(6) 0.0024(6) -0.0017(6)
C21 0.0266(10) 0.0241(9) 0.0270(9) -0.0005(7) 0.0052(7) 0.0009(7)
C22 0.0287(10) 0.0279(10) 0.0251(9) 0.0012(7) 0.0039(7) -0.0011(8)
C23 0.0236(9) 0.0317(10) 0.0285(9) 0.0026(8) 0.0053(7) 0.0018(8)
C24 0.0339(10) 0.0286(10) 0.0274(9) -0.0039(8) 0.0035(8) -0.0023(8)
C25 0.0350(10) 0.0245(9) 0.0320(10) 0.0006(8) 0.0032(8) 0.0034(8)
C26 0.0269(9) 0.0272(10) 0.0273(9) 0.0028(8) 0.0031(7) -0.0024(7)
C27 0.0275(10) 0.0240(9) 0.0354(10) 0.0024(8) 0.0031(8) 0.0020(7)
C28 0.0292(10) 0.0251(10) 0.0374(11) -0.0013(8) 0.0042(8) -0.0010(8)
C29 0.0238(9) 0.0234(9) 0.0293(9) -0.0004(7) 0.0018(7) -0.0015(7)
C30 0.0295(10) 0.0307(10) 0.0246(9) 0.0028(8) 0.0071(7) 0.0010(8)
C31 0.0268(10) 0.0276(10) 0.0299(10) -0.0012(8) 0.0039(7) 0.0006(7)
C32 0.0343(10) 0.0261(10) 0.0342(10) 0.0012(8) -0.0022(8) -0.0040(8)
O33 0.0352(8) 0.0338(8) 0.0474(8) -0.0068(7) 0.0119(6) 0.0028(6)
C34 0.0205(9) 0.0279(10) 0.0312(10) -0.0013(8) 0.0040(7) 0.0009(7)
C35 0.0297(10) 0.0281(10) 0.0251(9) 0.0018(8) 0.0042(7) -0.0007(8)
C36 0.0303(10) 0.0268(10) 0.0308(10) 0.0035(8) 0.0044(8) -0.0010(8)
C37 0.0349(10) 0.0261(10) 0.0323(10) 0.0029(8) 0.0007(8) -0.0012(8)
C38 0.0381(11) 0.0256(10) 0.0357(11) 0.0009(8) 0.0016(8) -0.0008(8)
C39 0.0287(10) 0.0286(10) 0.0261(9) 0.0035(8) 0.0039(7) 0.0035(8)
C40 0.0268(10) 0.0464(12) 0.0243(9) 0.0048(8) -0.0010(7) -0.0024(8)
C41 0.0265(10) 0.0326(11) 0.0326(10) 0.0023(8) 0.0012(8) 0.0017(8)
C42 0.0315(10) 0.0330(11) 0.0310(10) 0.0064(9) 0.0035(8) 0.0023(8)
C43 0.0289(10) 0.0296(10) 0.0416(11) 0.0054(9) 0.0051(8) -0.0015(8)
C44 0.0262(9) 0.0285(10) 0.0256(9) 0.0008(8) 0.0019(7) -0.0026(8)
O45 0.0363(8) 0.0444(9) 0.0398(8) -0.0091(7) 0.0031(6) 0.0061(6)
C46 0.0301(10) 0.0267(10) 0.0340(10) 0.0001(8) -0.0032(8) -0.0029(8)
O47 0.0527(9) 0.0401(8) 0.0364(8) -0.0109(6) 0.0032(7) -0.0030(7)
C48 0.0369(11) 0.0379(12) 0.0385(11) 0.0082(9) -0.0044(9) -0.0102(9)
C49 0.0363(11) 0.0305(11) 0.0407(11) 0.0049(9) -0.0014(9) -0.0009(8)
C50 0.0371(11) 0.0304(11) 0.0342(10) 0.0051(8) 0.0034(8) 0.0061(8)
O51 0.0697(11) 0.0450(9) 0.0391(8) 0.0159(7) 0.0050(7) -0.0114(8)
C52 0.0510(13) 0.0263(10) 0.0343(11) 0.0035(8) 0.0064(9) 0.0020(9)
C53 0.0308(10) 0.0378(11) 0.0373(11) 0.0009(9) 0.0041(8) -0.0070(9)
O54 0.0542(10) 0.0422(9) 0.0457(9) 0.0133(7) 0.0076(7) -0.0083(7)
C55 0.0358(11) 0.0287(10) 0.0362(11) -0.0041(8) 0.0000(8) 0.0043(8)
C56 0.0313(10) 0.0340(11) 0.0355(11) -0.0009(9) -0.0005(8) -0.0010(8)
C57 0.0291(10) 0.0362(11) 0.0336(10) -0.0018(9) 0.0023(8) 0.0021(8)
C58 0.0290(11) 0.0571(14) 0.0336(11) 0.0070(10) -0.0007(8) 0.0012(9)
C59 0.0347(11) 0.0300(11) 0.0432(12) 0.0047(9) 0.0067(9) -0.0029(8)
C60 0.0338(11) 0.0373(12) 0.0414(12) 0.0046(9) 0.0033(9) 0.0028(9)
O61 0.0347(8) 0.0429(9) 0.0589(10) -0.0071(7) -0.0062(7) 0.0114(7)
C62 0.0399(12) 0.0348(12) 0.0509(13) -0.0009(10) 0.0056(10) -0.0003(9)
C63 0.0362(12) 0.0477(13) 0.0481(13) 0.0018(11) -0.0062(10) 0.0081(10)
C64 0.0342(11) 0.0307(11) 0.0551(14) 0.0017(10) 0.0056(9) -0.0089(9)
C65 0.0446(13) 0.0271(11) 0.0608(14) 0.0144(10) -0.0090(11) -0.0040(9)
C66 0.0532(14) 0.0387(12) 0.0360(11) 0.0071(9) -0.0040(10) 0.0100(10)
C67 0.0464(13) 0.0473(13) 0.0443(12) 0.0086(10) 0.0040(10) 0.0158(10)
C68 0.0427(12) 0.0326(11) 0.0561(14) 0.0077(10) 0.0004(10) 0.0050(9)
C69 0.0394(12) 0.0530(14) 0.0437(12) 0.0163(11) -0.0029(10) -0.0026(10)
C70 0.0360(12) 0.0723(17) 0.0334(11) -0.0110(11) 0.0026(9) -0.0019(11)
C71 0.0362(11) 0.0285(11) 0.0543(14) -0.0094(10) -0.0059(10) -0.0040(9)
C72 0.0464(13) 0.0300(12) 0.0708(16) 0.0015(11) 0.0032(12) 0.0041(10)
C73 0.0547(14) 0.0434(13) 0.0367(11) -0.0081(10) 0.0129(10) 0.0032(10)
C74 0.100(2) 0.0524(16) 0.0458(14) 0.0237(12) 0.0067(14) -0.0031(15)
C75 0.0406(13) 0.0459(14) 0.0663(16) -0.0014(12) -0.0025(11) 0.0172(11)
C76 0.0656(16) 0.0358(12) 0.0493(13) -0.0070(10) -0.0042(11) 0.0103(11)
C77 0.0625(16) 0.0476(14) 0.0495(14) 0.0155(11) 0.0033(12) 0.0066(12)
C78 0.0751(18) 0.0543(15) 0.0452(13) 0.0023(12) 0.0230(12) -0.0177(13)

loop_
_geom_bond_atom_site_label_1
_geom_bond_atom_site_label_2
_geom_bond_distance
_geom_bond_site_symmetry_2
_geom_bond_publ_flag
O1 C29 1.346(2) . ?
O1 C40 1.482(2) . ?
O2 C29 1.217(2) . ?
N3 N15 1.411(2) . ?
N3 C30 1.473(2) . ?
N3 C37 1.474(2) . ?
O4 C17 1.232(2) . ?
O5 C21 1.229(2) . ?
N6 N10 1.422(2) . ?
N6 C23 1.466(2) . ?
N6 C22 1.478(2) . ?
N7 N18 1.426(2) . ?
N7 C44 1.462(2) . ?
N7 C36 1.480(2) . ?
N8 N20 1.425(2) . ?
N8 C35 1.468(2) . ?
N8 C24 1.470(2) . ?
N9 N12 1.421(2) . ?
N9 C26 1.462(2) . ?
N9 C41 1.474(2) . ?
N10 C19 1.348(2) . ?
N10 H10 0.85(2) . ?
O11 C19 1.230(2) . ?
N12 C34 1.345(2) . ?
N12 H12 0.90(3) . ?
N13 C39 1.343(2) . ?
N13 N14 1.413(2) . ?
N13 H13 0.90(2) . ?
N14 C57 1.458(2) . ?
N14 C43 1.475(2) . ?
N15 C21 1.347(2) . ?
N15 H15 0.93(2) . ?
O16 C34 1.232(2) . ?
C17 N20 1.343(2) . ?
C17 C26 1.516(2) . ?
N18 C29 1.364(2) . ?
N18 H18 0.85(2) . ?
C19 C35 1.514(3) . ?
N20 H20 0.88(3) . ?
C21 C23 1.517(2) . ?
C22 C31 1.522(2) . ?
C22 H22A 0.97 . ?
C22 H22B 0.97 . ?
C23 H23A 0.97 . ?
C23 H23B 0.97 . ?
C24 C46 1.503(3) . ?
C24 H24A 0.97 . ?
C24 H24B 0.97 . ?
C25 C38 1.382(3) . ?
C25 C60 1.400(3) . ?
C25 C37 1.508(3) . ?
C26 H26A 0.97 . ?
C26 H26B 0.97 . ?
C27 C59 1.386(3) . ?
C27 C28 1.396(3) . ?
C27 C36 1.506(3) . ?
C28 C55 1.385(3) . ?
C28 H28 0.93 . ?
C30 C39 1.525(3) . ?
C30 H30A 0.97 . ?
C30 H30B 0.97 . ?
C31 C53 1.524(3) . ?
C31 C56 1.527(3) . ?
C31 H31 0.98 . ?
C32 C48 1.386(3) . ?
C32 C46 1.390(3) . ?
C32 H32 0.93 . ?
O33 C39 1.222(2) . ?
C34 C44 1.513(2) . ?
C35 H35A 0.97 . ?
C35 H35B 0.97 . ?
C36 H36A 0.97 . ?
C36 H36B 0.97 . ?
C37 H37A 0.97 . ?
C37 H37B 0.97 . ?
C38 C52 1.391(3) . ?
C38 H38 0.93 . ?
C40 C70 1.510(3) . ?
C40 C69 1.513(3) . ?
C40 C58 1.518(3) . ?
C41 C50 1.522(3) . ?
C41 H41A 0.97 . ?
C41 H41B 0.97 . ?
C42 O45 1.201(2) . ?
C42 O61 1.335(2) . ?
C42 C57 1.515(3) . ?
C43 C49 1.520(3) . ?
C43 H43A 0.97 . ?
C43 H43B 0.97 . ?
C44 H44A 0.97 . ?
C44 H44B 0.97 . ?
C46 C62 1.391(3) . ?
O47 C55 1.375(2) . ?
O47 C73 1.428(3) . ?
C48 O54 1.363(3) . ?
C48 C65 1.396(3) . ?
C49 C77 1.523(3) . ?
C49 C68 1.525(3) . ?
C49 H49 0.98 . ?
C50 C76 1.516(3) . ?
C50 C67 1.527(3) . ?
C50 H50 0.98 . ?
O51 C52 1.367(3) . ?
O51 C74 1.430(3) . ?
C52 C66 1.381(3) . ?
C53 H53A 0.96 . ?
C53 H53B 0.96 . ?
C53 H53C 0.96 . ?
O54 C78 1.424(3) . ?
C55 C71 1.397(3) . ?
C56 H56A 0.96 . ?
C56 H56B 0.96 . ?
C56 H56C 0.96 . ?
C57 H57A 0.97 . ?
C57 H57B 0.97 . ?
C58 H58A 0.96 . ?
C58 H58B 0.96 . ?
C58 H58C 0.96 . ?
C59 C64 1.379(3) . ?
C59 H59 0.93 . ?
C60 C63 1.384(3) . ?
C60 H60 0.93 . ?
O61 C75 1.448(3) . ?
C62 C72 1.386(3) . ?
C62 H62 0.93 . ?
C63 C66 1.389(3) . ?
C63 H63 0.93 . ?
C64 C71 1.376(3) . ?
C64 H64 0.93 . ?
C65 C72 1.368(3) . ?
C65 H65 0.93 . ?
C66 H66 0.93 . ?
C67 H67A 0.96 . ?
C67 H67B 0.96 . ?
C67 H67C 0.96 . ?
C68 H68A 0.96 . ?
C68 H68B 0.96 . ?
C68 H68C 0.96 . ?
C69 H69A 0.96 . ?
C69 H69B 0.96 . ?
C69 H69C 0.96 . ?
C70 H70A 0.96 . ?
C70 H70B 0.96 . ?
C70 H70C 0.96 . ?
C71 H71 0.93 . ?
C72 H72 0.93 . ?
C73 H73A 0.96 . ?
C73 H73B 0.96 . ?
C73 H73C 0.96 . ?
C74 H74A 0.96 . ?
C74 H74B 0.96 . ?
C74 H74C 0.96 . ?
C75 H75A 0.96 . ?
C75 H75B 0.96 . ?
C75 H75C 0.96 . ?
C76 H76A 0.96 . ?
C76 H76B 0.96 . ?
C76 H76C 0.96 . ?
C77 H77A 0.96 . ?
C77 H77B 0.96 . ?
C77 H77C 0.96 . ?
C78 H78A 0.96 . ?
C78 H78B 0.96 . ?
C78 H78C 0.96 . ?

loop_
_cod_related_entry_id
_cod_related_entry_database
_cod_related_entry_code
1 ChemSpider 9530169
